data_4324087
loop_
_publ_author_name
'Stefan Mebs'
'Roman Kalinowski'
'Simon Grabowsky'
'Diana F\"orster'
'Rainer Kickbusch'
'Eugen Justus'
'Wolfgang Morgenroth'
'Carsten Paulmann'
'Peter Luger'
'Detlef Gabel'
'Dieter Lentz'

_publ_contact_author
;
    Prof. Dr. Dieter Lentz
    Institut f\"ur  Chemie und Biochemie
    Anorganische Chemie
    Freie Universit\"at Berlin
    Fabeckstr. 34-36
    14195, Berlin
    Germany
;
_publ_contact_author_email lentz@chemie.fu-berlin.de
_publ_contact_author_fax 0049-30-83852695
_publ_contact_author_phone 0049-30-83852695
_publ_section_title
;
 Real-Space Indicators for Chemical Bonding. Experimental and Theoretical
 Electron Density Studies of Four Deltahedral Boranes
;
_journal_name_full 'Inorganic Chemistry'
_journal_page_first 90
_journal_page_last 103
_journal_paper_doi 10.1021/ic1013158
_journal_volume 50
_journal_year 2011
_chemical_absolute_configuration b10
_chemical_formula_moiety '2(C10 H9 N2), B10 H10, H2 O'
_chemical_formula_sum 'C20 H30 B10 N4 O'
_chemical_formula_weight 450.58
_chemical_name_common '2,2'-bispyridilium decahydro-closo-decaborate(2-)'
_chemical_name_systematic
; 
 ? 
;
_space_group_IT_number 2
_symmetry_cell_setting triclinic
_symmetry_space_group_name_Hall '-P 1'
_symmetry_space_group_name_H-M 'P -1'
_audit_creation_method SHELXL-97
_cell_angle_alpha 86.66(3)
_cell_angle_beta 83.88(3)
_cell_angle_gamma 72.83(3)
_cell_formula_units_Z 2
_cell_length_a 9.232(2)
_cell_length_b 9.437(2)
_cell_length_c 14.613(3)
_cell_measurement_temperature 9(2)
_cell_volume 1209.0(5)
_computing_cell_refinement XDS
_computing_data_collection XDS
_computing_data_reduction XDS
_computing_molecular_graphics 'Volkov et al, (2006)'
_computing_publication_material 'Volkov et al, (2006)'
_computing_structure_refinement 'Volkov et al, (2006)'
_computing_structure_solution 'SHELXS-97 (Sheldrick, 1990)'
_diffrn_ambient_temperature 9(2)
_diffrn_measured_fraction_theta_full 0.954
_diffrn_measured_fraction_theta_max 0.901
_diffrn_measurement_device_type 'Mar165 CCD'
_diffrn_measurement_method \f
_diffrn_radiation_monochromator graphite
_diffrn_radiation_source synchrotron
_diffrn_radiation_type synchrotron
_diffrn_radiation_wavelength 0.5166(2)
_diffrn_reflns_av_R_equivalents 0.0716
_diffrn_reflns_av_sigmaI/netI 0.0779
_diffrn_reflns_limit_h_max 18
_diffrn_reflns_limit_h_min -18
_diffrn_reflns_limit_k_max 19
_diffrn_reflns_limit_k_min -19
_diffrn_reflns_limit_l_max 29
_diffrn_reflns_limit_l_min 0
_diffrn_reflns_number 194515
_diffrn_reflns_reduction_process
;
 Scaled and merged with Sortav
 R.H. Blessing, (1987) Cryst. Rev. 1, 3-58
 R.H. Blessing, (1989) J. Appl. Cryst. 22, 396-397
;
_diffrn_reflns_theta_full 18.84
_diffrn_reflns_theta_max 31.80
_diffrn_reflns_theta_min 1.02
_exptl_absorpt_coefficient_mu 0.036
_exptl_absorpt_correction_type none
_exptl_crystal_colour colourless
_exptl_crystal_density_diffrn 1.238(1)
_exptl_crystal_density_method 'not measured'
_exptl_crystal_F_000 472.0
_exptl_crystal_size_max 0.2
_exptl_crystal_size_mid 0.2
_exptl_crystal_size_min 0.15
_refine_diff_density_max 0.384
_refine_diff_density_min -0.226
_refine_diff_density_rms 0.035
_refine_ls_extinction_method none
_refine_ls_goodness_of_fit_ref 0.574
_refine_ls_matrix_type full
_refine_ls_number_parameters 852
_refine_ls_number_reflns 13527
_refine_ls_number_restraints 0
_refine_ls_R_factor_all 0.039
_refine_ls_R_factor_gt 0.021
_refine_ls_R_Fsqd_factor 0.032
_refine_ls_shift/su_max 0
_refine_ls_structure_factor_coef Fsqd
_refine_ls_weighting_details
;
calc w2 = 1/[s^2^(Fo^2^)]
;
_refine_ls_weighting_scheme calc
_refine_ls_wR_factor_ref 0.048
_reflns_number_gt 13527
_reflns_number_total 19381
_reflns_threshold_expression >2sigma(I)
_cod_data_source_file ic1013158_si_003.cif
_cod_data_source_block b10h10
_cod_original_cell_volume 1209.0(4)
_cod_database_code 4324087

loop_
_symmetry_equiv_pos_as_xyz
'x, y, z'
'-x, -y, -z'

loop_
_atom_local_axes_atom_label
_atom_local_axes_atom0
_atom_local_axes_ax1
_atom_local_axes_atom1
_atom_local_axes_atom2
_atom_local_axes_ax2
N(100) C(101) X N(100) C(105) Y
N(111) C(106) X N(111) C(110) Y
N(200) C(201) X N(200) C(205) Y
N(211) C(206) X N(211) C(210) Y
C(101) C(102) X C(101) N(100) Y
C(102) C(103) X C(102) C(101) Y
C(103) C(104) X C(103) C(102) Y
C(104) C(105) X C(104) C(103) Y
C(105) N(100) X C(105) C(104) Y
C(106) C(107) X C(106) N(111) Y
C(107) C(108) X C(107) C(106) Y
C(108) C(109) X C(108) C(107) Y
C(109) C(110) X C(109) C(108) Y
C(110) N(111) X C(110) C(109) Y
C(201) C(202) X C(201) N(200) Y
C(202) C(203) X C(202) C(201) Y
C(203) C(204) X C(203) C(202) Y
C(204) C(205) X C(204) C(203) Y
C(205) N(200) X C(205) C(204) Y
C(206) C(207) X C(206) N(211) Y
C(207) C(208) X C(207) C(206) Y
C(208) C(209) X C(208) C(207) Y
C(209) C(210) X C(209) C(208) Y
C(210) N(211) X C(210) C(209) Y
B(1) B(9) X B(1) B(10) Y
B(2) B(9) X B(2) B(10) Y
B(3) B(9) X B(3) B(10) Y
B(4) B(9) X B(4) B(10) Y
B(5) B(10) X B(5) B(9) Y
B(6) B(10) X B(6) B(9) Y
B(7) B(10) X B(7) B(9) Y
B(8) B(10) X B(8) B(9) Y
B(9) B(10) Z B(9) B(1) Y
B(10) B(9) Z B(10) B(5) Y
H(1) B(1) Z H(1) B(9) Y
H(2) B(2) Z H(2) B(9) Y
H(3) B(3) Z H(3) B(9) Y
H(4) B(4) Z H(4) B(9) Y
H(5) B(5) Z H(5) B(10) Y
H(6) B(6) Z H(6) B(10) Y
H(7) B(7) Z H(7) B(10) Y
H(8) B(8) Z H(8) B(10) Y
H(9) B(9) Z H(9) B(1) Y
H(10) B(10) Z H(10) B(5) Y
H(100) N(100) Z H(100) H(101) Y
H(101) C(101) Z H(101) H(102) Y
H(102) C(102) Z H(102) H(103) Y
H(103) C(103) Z H(103) H(104) Y
H(104) C(104) Z H(104) C(106) Y
H(107) C(107) Z H(107) H(108) Y
H(108) C(108) Z H(108) H(109) Y
H(109) C(109) Z H(109) H(110) Y
H(110) C(110) Z H(110) H(100) Y
H(200) N(200) Z H(200) H(201) Y
H(201) C(201) Z H(201) H(202) Y
H(202) C(202) Z H(202) H(203) Y
H(203) C(203) Z H(203) H(204) Y
H(204) C(204) Z H(204) C(206) Y
H(207) C(207) Z H(207) H(208) Y
H(208) C(208) Z H(208) H(209) Y
H(209) C(209) Z H(209) H(210) Y
H(210) C(210) Z H(210) H(200) Y
H(301) O(300) Z H(301) H(302) Y
H(302) O(300) Z H(302) H(301) Y

loop_
_atom_rho_multipole_atom_label
_atom_rho_multipole_coeff_Pv
_atom_rho_multipole_coeff_P00
_atom_rho_multipole_coeff_P11
_atom_rho_multipole_coeff_P1-1
_atom_rho_multipole_coeff_P10
_atom_rho_multipole_coeff_P20
_atom_rho_multipole_coeff_P21
_atom_rho_multipole_coeff_P2-1
_atom_rho_multipole_coeff_P22
_atom_rho_multipole_coeff_P2-2
_atom_rho_multipole_coeff_P30
_atom_rho_multipole_coeff_P31
_atom_rho_multipole_coeff_P3-1
_atom_rho_multipole_coeff_P32
_atom_rho_multipole_coeff_P3-2
_atom_rho_multipole_coeff_P33
_atom_rho_multipole_coeff_P3-3
_atom_rho_multipole_coeff_P40
_atom_rho_multipole_coeff_P41
_atom_rho_multipole_coeff_P4-1
_atom_rho_multipole_coeff_P42
_atom_rho_multipole_coeff_P4-2
_atom_rho_multipole_coeff_P43
_atom_rho_multipole_coeff_P4-3
_atom_rho_multipole_coeff_P44
_atom_rho_multipole_coeff_P4-4
_atom_rho_multipole_kappa
_atom_rho_multipole_kappa_prime0
_atom_rho_multipole_kappa_prime1
_atom_rho_multipole_kappa_prime2
_atom_rho_multipole_kappa_prime3
_atom_rho_multipole_kappa_prime4
_atom_rho_multipole_radial_slater_n0
_atom_rho_multipole_radial_slater_zeta0
_atom_rho_multipole_radial_slater_n1
_atom_rho_multipole_radial_slater_zeta1
_atom_rho_multipole_radial_slater_n2
_atom_rho_multipole_radial_slater_zeta2
_atom_rho_multipole_radial_slater_n3
_atom_rho_multipole_radial_slater_zeta3
_atom_rho_multipole_radial_slater_n4
_atom_rho_multipole_radial_slater_zeta4
O(300) 5.77(4) 0 0 0 -0.098(11) 0.010(10) 0 0 0.071(11) 0 -0.041(9) 0 0 -0.060(9) 0 0 0 -0.042(11) 0 0 -0.047(10) 0 0 0 -0.005(10) 0 0.996818 0.974297 0.974297 0.974297 0.974297 0.974297 2 4.466 2 4.466 2 4.466 3 4.466 4 4.466
N(100) 4.72(4) 0 0.040(13) 0.045(15) 0 -0.097(11) 0 0 0.039(12) -0.044(12) 0 -0.012(10) -0.005(11) 0 0 0.148(11) 0.025(11) 0.031(13) 0 0 0.022(13) 0.007(12) 0 0 -0.041(13) 0.036(14) 0.9986 0.980657 0.980657 0.980657 0.980657 0.980657 2 3.83936 2 3.83936 2 3.83936 3 3.83936 4 3.83936
N(111) 5.07(2) 0 -0.108(12) 0.009(11) 0 -0.185(11) 0 0 -0.090(11) -0.014(11) 0 0.001(10) -0.061(9) 0 0 0.164(10) -0.020(10) 0.046(12) 0 0 0.016(12) -0.012(12) 0 0 0.004(13) 0.058(12) 0.994912 1.00778 1.00778 1.00778 1.00778 1.00778 2 3.83936 2 3.83936 2 3.83936 3 3.83936 4 3.83936
N(200) 4.83(4) 0 0.009(13) 0.011(15) 0 -0.085(11) 0 0 -0.009(12) -0.027(13) 0 0.004(10) -0.009(11) 0 0 0.171(12) 0.009(11) 0.013(13) 0 0 0.018(12) 0.028(13) 0 0 0.004(13) 0.048(14) 0.9986 0.980657 0.980657 0.980657 0.980657 0.980657 2 3.83936 2 3.83936 2 3.83936 3 3.83936 4 3.83936
N(211) 5.03(2) 0 -0.056(12) -0.079(11) 0 -0.147(10) 0 0 -0.026(11) 0.058(11) 0 -0.031(10) -0.039(9) 0 0 0.093(10) -0.008(10) 0.009(12) 0 0 0.011(12) -0.001(12) 0 0 0.012(13) 0.025(12) 0.994912 1.00778 1.00778 1.00778 1.00778 1.00778 2 3.83936 2 3.83936 2 3.83936 3 3.83936 4 3.83936
C(101) 3.86(5) 0 0.179(17) 0.087(18) 0 -0.258(14) 0 0 0.114(14) 0.074(15) 0 -0.047(15) -0.031(14) 0 0 0.273(17) 0.113(15) 0.007(17) 0 0 -0.009(16) -0.062(18) 0 0 -0.03(2) 0.150(19) 0.995368 0.987229 0.987229 0.987229 0.987229 0.987229 2 3.1762 2 3.1762 2 3.1762 3 3.1762 4 3.1762
C(102) 3.85(5) 0 0.014(18) -0.01(2) 0 -0.207(14) 0 0 0.077(14) 0.017(16) 0 -0.014(15) 0.041(14) 0 0 0.285(17) 0.037(15) 0.047(17) 0 0 -0.009(17) 0.023(18) 0 0 0.004(19) 0.01(2) 0.994157 0.985937 0.985937 0.985937 0.985937 0.985937 2 3.1762 2 3.1762 2 3.1762 3 3.1762 4 3.1762
C(103) 4.12(6) 0 0.035(17) 0.03(2) 0 -0.326(14) 0 0 0.058(14) -0.164(15) 0 0.016(14) 0.018(15) 0 0 0.262(17) -0.012(15) 0.108(17) 0 0 -0.015(17) 0.109(17) 0 0 -0.193(18) -0.03(2) 0.991389 0.999845 0.999845 0.999845 0.999845 0.999845 2 3.1762 2 3.1762 2 3.1762 3 3.1762 4 3.1762
C(104) 4.00(5) 0 0.037(17) -0.110(19) 0 -0.237(14) 0 0 -0.113(14) -0.093(15) 0 -0.037(14) 0.080(14) 0 0 0.207(17) 0.052(15) 0.045(17) 0 0 0.031(16) 0.036(18) 0 0 0.001(19) 0.02(2) 0.996715 0.987379 0.987379 0.987379 0.987379 0.987379 2 3.1762 2 3.1762 2 3.1762 3 3.1762 4 3.1762
C(105) 4.08(3) 0 -0.044(15) 0.011(16) 0 -0.216(12) 0 0 -0.061(14) 0.015(13) 0 -0.024(13) 0.034(13) 0 0 0.320(15) -0.002(15) 0.058(16) 0 0 0.002(17) 0.002(17) 0 0 0.02(2) 0.06(2) 0.999973 0.984133 0.984133 0.984133 0.984133 0.984133 2 3.1762 2 3.1762 2 3.1762 3 3.1762 4 3.1762
C(106) 4.06(3) 0 -0.012(16) 0.071(15) 0 -0.169(13) 0 0 0.033(14) -0.038(14) 0 0.009(14) -0.010(13) 0 0 0.297(16) -0.003(16) 0.041(17) 0 0 -0.012(17) 0.038(17) 0 0 -0.06(2) 0.02(2) 1.000916 0.965453 0.965453 0.965453 0.965453 0.965453 2 3.1762 2 3.1762 2 3.1762 3 3.1762 4 3.1762
C(107) 3.98(5) 0 0.015(17) 0.04(2) 0 -0.175(14) 0 0 0.042(14) -0.049(15) 0 -0.016(13) -0.015(14) 0 0 0.208(18) -0.014(15) 0.010(16) 0 0 0.020(16) 0.034(17) 0 0 -0.018(19) 0.09(2) 1.000436 0.987131 0.987131 0.987131 0.987131 0.987131 2 3.1762 2 3.1762 2 3.1762 3 3.1762 4 3.1762
C(108) 3.95(6) 0 0.014(18) 0.03(2) 0 -0.192(14) 0 0 0.026(15) -0.027(16) 0 0.026(14) -0.003(14) 0 0 0.273(18) 0.008(15) 0.009(17) 0 0 -0.005(17) -0.039(17) 0 0 0.02(2) 0.04(2) 0.999863 0.987909 0.987909 0.987909 0.987909 0.987909 2 3.1762 2 3.1762 2 3.1762 3 3.1762 4 3.1762
C(109) 3.89(5) 0 -0.119(18) 0.04(2) 0 -0.169(14) 0 0 0.017(15) 0.050(16) 0 0.070(14) -0.005(14) 0 0 0.198(18) 0.081(15) 0.039(17) 0 0 0.001(16) 0.016(18) 0 0 0.035(19) 0.04(2) 0.999162 0.99196 0.99196 0.99196 0.99196 0.99196 2 3.1762 2 3.1762 2 3.1762 3 3.1762 4 3.1762
C(110) 4.10(5) 0 -0.165(16) 0.106(19) 0 -0.229(14) 0 0 0.025(15) -0.101(15) 0 0.099(13) -0.008(14) 0 0 0.243(18) 0.146(15) 0.077(17) 0 0 0.033(16) 0.056(17) 0 0 -0.061(19) -0.04(2) 0.99669 0.989188 0.989188 0.989188 0.989188 0.989188 2 3.1762 2 3.1762 2 3.1762 3 3.1762 4 3.1762
C(201) 3.88(6) 0 0.035(18) 0.021(19) 0 -0.182(14) 0 0 0.080(14) 0.025(16) 0 0.015(14) 0.002(14) 0 0 0.280(18) -0.005(15) 0.010(17) 0 0 0.053(17) -0.032(18) 0 0 0.00(2) 0.04(2) 0.995368 0.987229 0.987229 0.987229 0.987229 0.987229 2 3.1762 2 3.1762 2 3.1762 3 3.1762 4 3.1762
C(202) 3.90(6) 0 0.008(19) 0.02(2) 0 -0.177(15) 0 0 0.054(15) -0.066(16) 0 0.001(15) 0.006(14) 0 0 0.250(18) -0.003(16) 0.041(18) 0 0 0.024(18) 0.020(18) 0 0 0.04(2) -0.02(2) 0.994157 0.985937 0.985937 0.985937 0.985937 0.985937 2 3.1762 2 3.1762 2 3.1762 3 3.1762 4 3.1762
C(203) 3.83(6) 0 0.040(17) 0.06(2) 0 -0.201(15) 0 0 0.004(15) -0.045(16) 0 0.016(14) -0.019(15) 0 0 0.230(18) -0.009(15) 0.033(18) 0 0 -0.006(17) 0.015(18) 0 0 0.022(19) 0.05(2) 0.991389 0.999845 0.999845 0.999845 0.999845 0.999845 2 3.1762 2 3.1762 2 3.1762 3 3.1762 4 3.1762
C(204) 3.94(5) 0 -0.001(17) 0.05(2) 0 -0.170(14) 0 0 -0.005(14) -0.007(16) 0 0.014(14) -0.009(15) 0 0 0.226(18) 0.013(15) 0.030(17) 0 0 0.040(17) 0.001(18) 0 0 0.009(19) 0.01(2) 0.996715 0.987379 0.987379 0.987379 0.987379 0.987379 2 3.1762 2 3.1762 2 3.1762 3 3.1762 4 3.1762
C(205) 4.05(3) 0 -0.061(15) 0.038(16) 0 -0.193(13) 0 0 -0.045(14) -0.065(13) 0 -0.017(14) 0.007(13) 0 0 0.290(16) 0.019(16) 0.013(17) 0 0 -0.022(18) -0.012(17) 0 0 0.00(2) -0.02(2) 0.999973 0.984133 0.984133 0.984133 0.984133 0.984133 2 3.1762 2 3.1762 2 3.1762 3 3.1762 4 3.1762
C(206) 4.12(3) 0 -0.002(16) 0.040(16) 0 -0.183(13) 0 0 0.045(14) -0.068(14) 0 0.018(14) 0.012(13) 0 0 0.291(16) 0.005(16) 0.055(17) 0 0 -0.032(17) 0.004(17) 0 0 -0.03(2) 0.00(2) 1.000916 0.965453 0.965453 0.965453 0.965453 0.965453 2 3.1762 2 3.1762 2 3.1762 3 3.1762 4 3.1762
C(207) 3.97(6) 0 0.014(18) 0.01(2) 0 -0.152(15) 0 0 -0.013(15) -0.016(16) 0 -0.008(14) 0.022(15) 0 0 0.243(18) -0.006(15) 0.008(17) 0 0 0.021(17) 0.005(18) 0 0 0.00(2) 0.01(2) 1.000436 0.987131 0.987131 0.987131 0.987131 0.987131 2 3.1762 2 3.1762 2 3.1762 3 3.1762 4 3.1762
C(208) 3.93(6) 0 0.006(19) 0.06(2) 0 -0.208(15) 0 0 -0.002(15) -0.027(16) 0 0.047(15) -0.010(15) 0 0 0.189(19) 0.024(16) 0.003(18) 0 0 0.038(17) -0.001(18) 0 0 0.03(2) 0.04(2) 0.999863 0.987909 0.987909 0.987909 0.987909 0.987909 2 3.1762 2 3.1762 2 3.1762 3 3.1762 4 3.1762
C(209) 3.93(6) 0 -0.005(18) 0.09(2) 0 -0.213(15) 0 0 0.025(15) -0.076(16) 0 0.001(15) -0.003(14) 0 0 0.236(18) -0.005(16) 0.029(17) 0 0 -0.044(17) 0.019(17) 0 0 -0.02(2) 0.02(2) 0.999162 0.99196 0.99196 0.99196 0.99196 0.99196 2 3.1762 2 3.1762 2 3.1762 3 3.1762 4 3.1762
C(210) 3.93(5) 0 0.016(16) 0.062(19) 0 -0.161(14) 0 0 0.001(15) -0.028(15) 0 -0.019(14) 0.055(14) 0 0 0.297(17) 0.046(15) 0.007(17) 0 0 0.013(16) 0.027(17) 0 0 0.054(19) 0.01(2) 0.99669 0.989188 0.989188 0.989188 0.989188 0.989188 2 3.1762 2 3.1762 2 3.1762 3 3.1762 4 3.1762
B(1) 3.092(17) 0 0.022(7) 0.013(7) 0 -0.102(6) 0 0 -0.007(6) 0.022(6) 0 0.057(6) 0.137(7) 0 0 0.191(8) 0.008(5) -0.008(7) 0 0 0.004(8) 0.002(8) 0 0 0.004(8) -0.009(7) 0.992375 0.995521 0.995521 0.995521 0.995521 0.995521 2 2.5246 2 2.5246 2 2.5246 3 2.5246 4 2.5246
B(2) 3.0916 0 0.0215 0.0125 0 -0.1021 0 0 -0.0066 0.0222 0 0.0574 0.1368 0 0 0.1908 0.0083 -0.0076 0 0 0.0039 0.0022 0 0 0.0041 -0.0091 0.992375 0.995521 0.995521 0.995521 0.995521 0.995521 2 2.5246 2 2.5246 2 2.5246 3 2.5246 4 2.5246
B(3) 3.0916 0 0.0215 0.0125 0 -0.1021 0 0 -0.0066 0.0222 0 0.0574 0.1368 0 0 0.1908 0.0083 -0.0076 0 0 0.0039 0.0022 0 0 0.0041 -0.0091 0.992375 0.995521 0.995521 0.995521 0.995521 0.995521 2 2.5246 2 2.5246 2 2.5246 3 2.5246 4 2.5246
B(4) 3.0916 0 0.0215 0.0125 0 -0.1021 0 0 -0.0066 0.0222 0 0.0574 0.1368 0 0 0.1908 0.0083 -0.0076 0 0 0.0039 0.0022 0 0 0.0041 -0.0091 0.992375 0.995521 0.995521 0.995521 0.995521 0.995521 2 2.5246 2 2.5246 2 2.5246 3 2.5246 4 2.5246
B(5) 3.0916 0 0.0215 0.0125 0 -0.1021 0 0 -0.0066 0.0222 0 0.0574 0.1368 0 0 0.1908 0.0083 -0.0076 0 0 0.0039 0.0022 0 0 0.0041 -0.0091 0.992375 0.995521 0.995521 0.995521 0.995521 0.995521 2 2.5246 2 2.5246 2 2.5246 3 2.5246 4 2.5246
B(6) 3.0916 0 0.0215 0.0125 0 -0.1021 0 0 -0.0066 0.0222 0 0.0574 0.1368 0 0 0.1908 0.0083 -0.0076 0 0 0.0039 0.0022 0 0 0.0041 -0.0091 0.992375 0.995521 0.995521 0.995521 0.995521 0.995521 2 2.5246 2 2.5246 2 2.5246 3 2.5246 4 2.5246
B(7) 3.0916 0 0.0215 0.0125 0 -0.1021 0 0 -0.0066 0.0222 0 0.0574 0.1368 0 0 0.1908 0.0083 -0.0076 0 0 0.0039 0.0022 0 0 0.0041 -0.0091 0.992375 0.995521 0.995521 0.995521 0.995521 0.995521 2 2.5246 2 2.5246 2 2.5246 3 2.5246 4 2.5246
B(8) 3.0916 0 0.0215 0.0125 0 -0.1021 0 0 -0.0066 0.0222 0 0.0574 0.1368 0 0 0.1908 0.0083 -0.0076 0 0 0.0039 0.0022 0 0 0.0041 -0.0091 0.992375 0.995521 0.995521 0.995521 0.995521 0.995521 2 2.5246 2 2.5246 2 2.5246 3 2.5246 4 2.5246
B(9) 3.02(5) 0 0 0 0.03(2) 0.114(15) 0 0 0 0 -0.231(19) 0 0 0 0 0 0 0.01(2) 0 0 0 0 0 0 0.012(16) 0 0.994532 0.999089 0.999089 0.999089 0.999089 0.999089 2 2.5246 2 2.5246 2 2.5246 3 2.5246 4 2.5246
B(10) 3.0174 0 0 0 0.0295 0.1139 0 0 0 0 -0.2305 0 0 0 0 0 0 0.0125 0 0 0 0 0 0 0.0121 0 0.994532 0.999089 0.999089 0.999089 0.999089 0.999089 2 2.5246 2 2.5246 2 2.5246 3 2.5246 4 2.5246
H(1) 1.085(18) 0 0 0 0.113(11) 0.055(15) 0 0 0 0 0.042(18) 0 0 0 0 0 0 0.06(2) 0 0 0 0 0 0 0 0 1.09651 1.189841 1.189841 1.189841 1.189841 1.189841 0 2 1 2 2 2 3 2 4 2
H(2) 1.118(18) 0 0 0 0.089(11) 0.055(16) 0 0 0 0 0.03(2) 0 0 0 0 0 0 0.04(3) 0 0 0 0 0 0 0 0 1.09651 1.189841 1.189841 1.189841 1.189841 1.189841 0 2 1 2 2 2 3 2 4 2
H(3) 1.084(18) 0 0 0 0.116(10) 0.077(15) 0 0 0 0 0.01(2) 0 0 0 0 0 0 -0.06(3) 0 0 0 0 0 0 0 0 1.09651 1.189841 1.189841 1.189841 1.189841 1.189841 0 2 1 2 2 2 3 2 4 2
H(4) 1.083(18) 0 0 0 0.095(11) 0.075(15) 0 0 0 0 0.06(2) 0 0 0 0 0 0 0.03(2) 0 0 0 0 0 0 0 0 1.09651 1.189841 1.189841 1.189841 1.189841 1.189841 0 2 1 2 2 2 3 2 4 2
H(5) 1.089(18) 0 0 0 0.110(11) 0.044(15) 0 0 0 0 0.036(19) 0 0 0 0 0 0 0.03(3) 0 0 0 0 0 0 0 0 1.09651 1.189841 1.189841 1.189841 1.189841 1.189841 0 2 1 2 2 2 3 2 4 2
H(6) 1.067(19) 0 0 0 0.102(11) 0.077(15) 0 0 0 0 0.024(19) 0 0 0 0 0 0 0.03(2) 0 0 0 0 0 0 0 0 1.09651 1.189841 1.189841 1.189841 1.189841 1.189841 0 2 1 2 2 2 3 2 4 2
H(7) 1.075(18) 0 0 0 0.114(11) 0.052(15) 0 0 0 0 0.06(2) 0 0 0 0 0 0 0.03(3) 0 0 0 0 0 0 0 0 1.09651 1.189841 1.189841 1.189841 1.189841 1.189841 0 2 1 2 2 2 3 2 4 2
H(8) 1.074(19) 0 0 0 0.081(11) 0.079(15) 0 0 0 0 0.06(2) 0 0 0 0 0 0 -0.05(3) 0 0 0 0 0 0 0 0 1.09651 1.189841 1.189841 1.189841 1.189841 1.189841 0 2 1 2 2 2 3 2 4 2
H(9) 1.07(3) 0 0 0 0.148(16) 0.04(2) 0 0 0 0 0.07(2) 0 0 0 0 0 0 -0.01(3) 0 0 0 0 0 0 0 0 1.093025 1.132767 1.132767 1.132767 1.132767 1.132767 0 2 1 2 2 2 3 2 4 2
H(10) 1.07(3) 0 0 0 0.112(16) 0.06(2) 0 0 0 0 0.03(3) 0 0 0 0 0 0 -0.04(3) 0 0 0 0 0 0 0 0 1.093025 1.132767 1.132767 1.132767 1.132767 1.132767 0 2 1 2 2 2 3 2 4 2
H(100) 0.94(3) 0 0 0 0.237(18) 0.18(3) 0 0 0 0 0.15(3) 0 0 0 0 0 0 0.09(3) 0 0 0 0 0 0 0 0 1.133211 1.272101 1.272101 1.272101 1.272101 1.272101 0 2 1 2 2 2 3 2 4 2
H(101) 1.01(3) 0 0 0 0.228(19) 0.17(2) 0 0 0 0 0.10(3) 0 0 0 0 0 0 0.02(3) 0 0 0 0 0 0 0 0 1.135862 1.25722 1.25722 1.25722 1.25722 1.25722 0 2 1 2 2 2 3 2 4 2
H(102) 0.92(3) 0 0 0 0.140(19) 0.06(3) 0 0 0 0 -0.04(3) 0 0 0 0 0 0 -0.04(3) 0 0 0 0 0 0 0 0 1.135862 1.25722 1.25722 1.25722 1.25722 1.25722 0 2 1 2 2 2 3 2 4 2
H(103) 0.92(3) 0 0 0 0.164(19) 0.02(3) 0 0 0 0 -0.04(3) 0 0 0 0 0 0 -0.08(3) 0 0 0 0 0 0 0 0 1.135862 1.25722 1.25722 1.25722 1.25722 1.25722 0 2 1 2 2 2 3 2 4 2
H(104) 0.91(3) 0 0 0 0.149(18) 0.11(2) 0 0 0 0 0.07(3) 0 0 0 0 0 0 0.03(3) 0 0 0 0 0 0 0 0 1.135862 1.25722 1.25722 1.25722 1.25722 1.25722 0 2 1 2 2 2 3 2 4 2
H(107) 1.03(3) 0 0 0 0.202(19) 0.15(3) 0 0 0 0 0.13(3) 0 0 0 0 0 0 0.07(3) 0 0 0 0 0 0 0 0 1.135862 1.25722 1.25722 1.25722 1.25722 1.25722 0 2 1 2 2 2 3 2 4 2
H(108) 1.00(3) 0 0 0 0.186(19) 0.16(3) 0 0 0 0 0.08(3) 0 0 0 0 0 0 0.04(3) 0 0 0 0 0 0 0 0 1.135862 1.25722 1.25722 1.25722 1.25722 1.25722 0 2 1 2 2 2 3 2 4 2
H(109) 0.97(3) 0 0 0 0.133(19) 0.11(3) 0 0 0 0 0.06(3) 0 0 0 0 0 0 0.06(3) 0 0 0 0 0 0 0 0 1.135862 1.25722 1.25722 1.25722 1.25722 1.25722 0 2 1 2 2 2 3 2 4 2
H(110) 0.98(3) 0 0 0 0.158(19) 0.04(2) 0 0 0 0 0.01(3) 0 0 0 0 0 0 -0.09(3) 0 0 0 0 0 0 0 0 1.135862 1.25722 1.25722 1.25722 1.25722 1.25722 0 2 1 2 2 2 3 2 4 2
H(200) 0.90(3) 0 0 0 0.175(18) 0.21(3) 0 0 0 0 0.11(3) 0 0 0 0 0 0 0.07(3) 0 0 0 0 0 0 0 0 1.133211 1.272101 1.272101 1.272101 1.272101 1.272101 0 2 1 2 2 2 3 2 4 2
H(201) 0.99(3) 0 0 0 0.200(19) 0.13(3) 0 0 0 0 0.06(3) 0 0 0 0 0 0 0.02(3) 0 0 0 0 0 0 0 0 1.135862 1.25722 1.25722 1.25722 1.25722 1.25722 0 2 1 2 2 2 3 2 4 2
H(202) 0.96(3) 0 0 0 0.203(19) 0.11(3) 0 0 0 0 0.08(3) 0 0 0 0 0 0 0.01(3) 0 0 0 0 0 0 0 0 1.135862 1.25722 1.25722 1.25722 1.25722 1.25722 0 2 1 2 2 2 3 2 4 2
H(203) 1.02(3) 0 0 0 0.19(2) 0.15(3) 0 0 0 0 0.10(3) 0 0 0 0 0 0 0.02(3) 0 0 0 0 0 0 0 0 1.135862 1.25722 1.25722 1.25722 1.25722 1.25722 0 2 1 2 2 2 3 2 4 2
H(204) 0.97(3) 0 0 0 0.196(19) 0.12(3) 0 0 0 0 0.05(3) 0 0 0 0 0 0 0.02(3) 0 0 0 0 0 0 0 0 1.135862 1.25722 1.25722 1.25722 1.25722 1.25722 0 2 1 2 2 2 3 2 4 2
H(207) 0.96(3) 0 0 0 0.16(2) 0.09(3) 0 0 0 0 0.01(3) 0 0 0 0 0 0 -0.01(3) 0 0 0 0 0 0 0 0 1.135862 1.25722 1.25722 1.25722 1.25722 1.25722 0 2 1 2 2 2 3 2 4 2
H(208) 1.02(3) 0 0 0 0.17(2) 0.11(3) 0 0 0 0 0.08(3) 0 0 0 0 0 0 0.02(3) 0 0 0 0 0 0 0 0 1.135862 1.25722 1.25722 1.25722 1.25722 1.25722 0 2 1 2 2 2 3 2 4 2
H(209) 0.98(3) 0 0 0 0.214(19) 0.14(3) 0 0 0 0 0.03(3) 0 0 0 0 0 0 -0.00(3) 0 0 0 0 0 0 0 0 1.135862 1.25722 1.25722 1.25722 1.25722 1.25722 0 2 1 2 2 2 3 2 4 2
H(210) 0.98(3) 0 0 0 0.170(19) 0.13(2) 0 0 0 0 0.06(3) 0 0 0 0 0 0 0.01(3) 0 0 0 0 0 0 0 0 1.135862 1.25722 1.25722 1.25722 1.25722 1.25722 0 2 1 2 2 2 3 2 4 2
H(301) 1.16(3) 0 0 0 0.48(2) 0.30(3) 0 0 0 0 0.17(4) 0 0 0 0 0 0 0.09(5) 0 0 0 0 0 0 0 0 1.113488 1.240472 1.240472 1.240472 1.240472 1.240472 0 2 1 2 2 2 3 2 4 2
H(302) 0.98(2) 0 0 0 0.152(16) 0.05(2) 0 0 0 0 0.02(3) 0 0 0 0 0 0 -0.11(3) 0 0 0 0 0 0 0 0 1.113488 1.240472 1.240472 1.240472 1.240472 1.240472 0 2 1 2 2 2 3 2 4 2

loop_
_atom_site_type_symbol
_atom_site_label
_atom_site_fract_x
_atom_site_fract_y
_atom_site_fract_z
_atom_site_occupancy
_atom_site_symmetry_multiplicity
_atom_site_U_iso_or_equiv
_atom_site_adp_type
O O300 0.60254(3) 0.72811(3) 0.34702(3) 1 2 0.012 Uani
N N100 0.73340(4) 0.16533(4) 0.144299(18) 1 2 0.008 Uani
N N111 0.50816(4) 0.06012(4) 0.122110(18) 1 2 0.008 Uani
N N200 0.73899(3) 0.83667(4) 0.47240(2) 1 2 0.008 Uani
N N211 0.57278(3) 1.07879(4) 0.39546(2) 1 2 0.008 Uani
C C101 0.85746(4) 0.20011(4) 0.16411(2) 1 2 0.009 Uani
C C102 0.85532(4) 0.34700(4) 0.16239(2) 1 2 0.010 Uani
C C103 0.72311(4) 0.45561(4) 0.14059(2) 1 2 0.010 Uani
C C104 0.59690(4) 0.41559(4) 0.12059(2) 1 2 0.009 Uani
C C105 0.60380(4) 0.26617(3) 0.122034(18) 1 2 0.007 Uani
C C106 0.48127(3) 0.20565(3) 0.101547(19) 1 2 0.007 Uani
C C107 0.35132(4) 0.29242(4) 0.06341(2) 1 2 0.008 Uani
C C108 0.24453(4) 0.22358(4) 0.04365(2) 1 2 0.009 Uani
C C109 0.27167(4) 0.07274(4) 0.06383(2) 1 2 0.009 Uani
C C110 0.40469(4) -0.00417(4) 0.10408(2) 1 2 0.009 Uani
C C201 0.80861(4) 0.70325(4) 0.50820(2) 1 2 0.009 Uani
C C202 0.89877(4) 0.69149(4) 0.57965(2) 1 2 0.011 Uani
C C203 0.91529(4) 0.82143(4) 0.61174(2) 1 2 0.011 Uani
C C204 0.84233(4) 0.95887(4) 0.57278(2) 1 2 0.010 Uani
C C205 0.75194(3) 0.96471(4) 0.50165(2) 1 2 0.007 Uani
C C206 0.66656(3) 1.10082(3) 0.45365(2) 1 2 0.007 Uani
C C207 0.68554(4) 1.23908(4) 0.46665(2) 1 2 0.010 Uani
C C208 0.60389(4) 1.36003(4) 0.41548(2) 1 2 0.011 Uani
C C209 0.50611(4) 1.33848(4) 0.35507(2) 1 2 0.010 Uani
C C210 0.49468(4) 1.19555(4) 0.34760(2) 1 2 0.009 Uani
B B1 0.03487(4) 0.63353(3) 0.13954(2) 1 2 0.008 Uani
B B2 -0.03700(4) 0.64005(3) 0.26183(2) 1 2 0.008 Uani
B B3 -0.05856(4) 0.84026(3) 0.26055(2) 1 2 0.008 Uani
B B4 0.01324(4) 0.83184(3) 0.13790(2) 1 2 0.007 Uani
B B5 0.16467(4) 0.56284(3) 0.22791(2) 1 2 0.008 Uani
B B6 0.19993(4) 0.69987(3) 0.14043(2) 1 2 0.008 Uani
B B7 0.13323(4) 0.84560(3) 0.22621(2) 1 2 0.008 Uani
B B8 0.09827(4) 0.70860(3) 0.31333(2) 1 2 0.008 Uani
B B9 -0.12923(4) 0.76003(3) 0.18103(2) 1 2 0.008 Uani
B B10 0.26570(4) 0.68167(4) 0.24620(2) 1 2 0.009 Uani
H H1 0.036193 0.553346 0.079349 1 2 0.025 Uani
H H2 -0.096246 0.561651 0.308724 1 2 0.025 Uani
H H3 -0.140943 0.940597 0.303766 1 2 0.025 Uani
H H4 -0.005755 0.923021 0.077084 1 2 0.024 Uani
H H5 0.214072 0.431825 0.237237 1 2 0.025 Uani
H H6 0.286973 0.687515 0.073128 1 2 0.025 Uani
H H7 0.159914 0.960163 0.233317 1 2 0.025 Uani
H H8 0.09595 0.701606 0.395019 1 2 0.025 Uani
H H9 -0.256019 0.785506 0.160681 1 2 0.025 Uani
H H10 0.393429 0.652742 0.265466 1 2 0.026 Uani
H H100 0.739093 0.056994 0.143318 1 2 0.023 Uani
H H101 0.955915 0.108087 0.177797 1 2 0.026 Uani
H H102 0.956165 0.374249 0.177428 1 2 0.025 Uani
H H103 0.715708 0.572348 0.13988 1 2 0.026 Uani
H H104 0.49103 0.499677 0.109394 1 2 0.024 Uani
H H107 0.332523 0.41025 0.050025 1 2 0.024 Uani
H H108 0.14305 0.287231 0.012483 1 2 0.025 Uani
H H109 0.190032 0.016329 0.050135 1 2 0.025 Uani
H H110 0.427615 -0.121685 0.120392 1 2 0.025 Uani
H H200 0.671823 0.840876 0.421568 1 2 0.022 Uani
H H201 0.787261 0.609616 0.478549 1 2 0.026 Uani
H H202 0.949669 0.582622 0.609474 1 2 0.027 Uani
H H203 0.981938 0.817977 0.668934 1 2 0.028 Uani
H H204 0.854412 1.059246 0.599201 1 2 0.026 Uani
H H207 0.762036 1.251524 0.514838 1 2 0.026 Uani
H H208 0.619091 1.468207 0.422642 1 2 0.029 Uani
H H209 0.438723 1.428193 0.314035 1 2 0.027 Uani
H H210 0.424167 1.17531 0.298125 1 2 0.026 Uani
H H301 0.497802 0.766155 0.332943 1 2 0.083 Uani
H H302 0.667959 0.719579 0.29712 1 2 0.031 Uani

loop_
_atom_site_aniso_label
_atom_site_aniso_U_11
_atom_site_aniso_U_22
_atom_site_aniso_U_33
_atom_site_aniso_U_12
_atom_site_aniso_U_13
_atom_site_aniso_U_23
O300 0.01109(12) 0.01468(13) 0.01224(11) -0.00469(8) -0.00054(9) -0.00289(8)
N100 0.00618(9) 0.00635(10) 0.01085(11) -0.00134(8) -0.00198(8) -0.00074(7)
N111 0.00810(9) 0.00672(10) 0.01019(10) -0.00225(9) -0.00195(8) 0.00033(7)
N200 0.00860(9) 0.00657(10) 0.00743(9) -0.00148(7) -0.00104(9) -0.00023(8)
N211 0.00841(9) 0.00793(10) 0.00767(8) -0.00151(8) -0.00206(9) -0.00006(8)
C101 0.00769(10) 0.00744(11) 0.01319(12) -0.00196(9) -0.00228(9) -0.00070(8)
C102 0.00855(11) 0.00792(11) 0.01279(12) -0.00272(9) -0.00205(9) -0.00058(8)
C103 0.00913(11) 0.00723(11) 0.01288(12) -0.00246(9) -0.00241(9) -0.00041(8)
C104 0.00899(10) 0.00637(10) 0.01099(11) -0.00165(9) -0.00186(8) -0.00026(8)
C105 0.00674(9) 0.00562(9) 0.00799(10) -0.00133(8) -0.00092(7) -0.00024(7)
C106 0.00661(9) 0.00619(10) 0.00790(10) -0.00137(8) -0.00104(8) 0.00006(7)
C107 0.00711(9) 0.00723(10) 0.00957(10) -0.00143(8) -0.00212(8) 0.00027(8)
C108 0.00732(10) 0.00983(11) 0.00964(10) -0.00220(9) -0.00201(9) -0.00023(8)
C109 0.00894(10) 0.01030(11) 0.01012(11) -0.00438(9) -0.00091(9) -0.00069(9)
C110 0.00932(10) 0.00812(11) 0.01056(11) -0.00316(9) -0.00150(9) 0.00021(8)
C201 0.01070(10) 0.00724(10) 0.00935(10) -0.00151(8) -0.00092(10) 0.00041(9)
C202 0.01164(11) 0.00886(11) 0.00928(10) -0.00031(9) -0.00140(10) 0.00112(9)
C203 0.01178(11) 0.01058(12) 0.00913(10) -0.00072(9) -0.00371(10) 0.00056(9)
C204 0.01104(10) 0.00893(11) 0.00870(10) -0.00165(9) -0.00369(10) -0.00016(9)
C205 0.00801(9) 0.00689(10) 0.00683(9) -0.00146(8) -0.00171(8) 0.00001(8)
C206 0.00786(9) 0.00662(10) 0.00726(9) -0.00140(8) -0.00140(9) -0.00007(8)
C207 0.01143(11) 0.00738(11) 0.01194(11) -0.00272(9) -0.00339(11) -0.00001(9)
C208 0.01274(11) 0.00716(11) 0.01333(11) -0.00214(9) -0.00251(11) 0.00105(9)
C209 0.01053(10) 0.00882(11) 0.01061(10) -0.00073(9) -0.00175(10) 0.00195(9)
C210 0.00896(10) 0.00971(11) 0.00816(9) -0.00090(8) -0.00205(9) 0.00081(9)
B1 0.00847(10) 0.00696(9) 0.00756(10) -0.00184(8) -0.00117(8) -0.00092(8)
B2 0.00795(10) 0.00751(10) 0.00774(10) -0.00239(8) -0.00045(8) 0.00037(8)
B3 0.00800(10) 0.00707(10) 0.00757(10) -0.00124(8) 0.00023(8) -0.00102(8)
B4 0.00815(10) 0.00675(9) 0.00722(10) -0.00176(8) -0.00079(8) 0.00038(8)
B5 0.00820(10) 0.00658(10) 0.00842(10) -0.00102(8) -0.00123(8) 0.00019(8)
B6 0.00761(10) 0.00818(10) 0.00737(10) -0.00163(8) 0.00014(8) -0.00053(8)
B7 0.00851(10) 0.00732(10) 0.00802(10) -0.00265(8) -0.00058(8) -0.00069(8)
B8 0.00876(10) 0.00895(10) 0.00648(10) -0.00244(8) -0.00089(8) -0.00007(8)
B9 0.00707(10) 0.00813(10) 0.00876(10) -0.00188(8) -0.00143(8) 0.00017(9)
B10 0.00720(10) 0.00942(10) 0.00913(11) -0.00181(8) -0.00167(9) 0.00001(9)
H1 0.03200 0.02290 0.02075 -0.00865 -0.00341 -0.00906
H2 0.02716 0.02404 0.02497 -0.01351 0.00147 0.00607
H3 0.02436 0.01969 0.02566 0.00015 0.00416 -0.00847
H4 0.03019 0.02095 0.02007 -0.00641 -0.00483 0.00855
H5 0.02835 0.01214 0.03142 -0.00081 -0.00422 0.00179
H6 0.02277 0.03007 0.01877 -0.00688 0.00746 -0.00259
H7 0.03077 0.01712 0.03042 -0.01265 -0.00300 -0.00285
H8 0.03215 0.03181 0.01202 -0.00945 -0.00323 0.00032
H9 0.01457 0.03042 0.03133 -0.00544 -0.00790 0.00112
H10 0.01461 0.03253 0.03204 -0.00533 -0.00808 0.00081
H100 0.02144 0.01187 0.03499 -0.00430 -0.00729 -0.00035
H101 0.01721 0.01818 0.03950 0.00045 -0.00923 0.00022
H102 0.01877 0.02529 0.03633 -0.01080 -0.00787 -0.00187
H103 0.02847 0.01285 0.03755 -0.00802 -0.00696 -0.00049
H104 0.01804 0.01570 0.03531 0.00038 -0.00761 0.00083
H107 0.02508 0.01308 0.03307 -0.00442 -0.00829 0.00340
H108 0.01833 0.02471 0.03224 -0.00306 -0.01165 0.00324
H109 0.02197 0.02584 0.03214 -0.01379 -0.00704 -0.00081
H110 0.02819 0.01398 0.03531 -0.00812 -0.00791 0.00405
H200 0.02633 0.01988 0.02243 -0.00608 -0.01165 -0.00072
H201 0.03352 0.01572 0.02993 -0.00796 -0.00765 -0.00334
H202 0.03150 0.01657 0.02748 -0.00046 -0.00785 0.00645
H203 0.03185 0.02898 0.02325 -0.00484 -0.01590 0.00098
H204 0.03346 0.01835 0.02877 -0.00791 -0.01219 -0.00412
H207 0.02957 0.02307 0.02993 -0.00962 -0.01518 -0.00063
H208 0.03584 0.01439 0.03819 -0.00949 -0.00959 0.00149
H209 0.02821 0.02009 0.02794 -0.00072 -0.00992 0.00799
H210 0.02698 0.02779 0.02407 -0.00727 -0.01339 0.00025

loop_
_atom_type_symbol
_atom_type_description
_atom_type_scat_dispersion_real
_atom_type_scat_dispersion_imag
_atom_type_scat_source
C C 0.0015 0.0009 'International Tables Vol C Tables 4.2.6.8 and 6.1.1.4'
H H 0.0000 0.0000 'International Tables Vol C Tables 4.2.6.8 and 6.1.1.4'
B B 0.0004 0.0004 'International Tables Vol C Tables 4.2.6.8 and 6.1.1.4'
N N 0.0030 0.0019 'International Tables Vol C Tables 4.2.6.8 and 6.1.1.4'
O O 0.0056 0.0036 'International Tables Vol C Tables 4.2.6.8 and 6.1.1.4'

loop_
_geom_angle_atom_site_label_1
_geom_angle_atom_site_label_2
_geom_angle_atom_site_label_3
_geom_angle
_geom_angle_site_symmetry_1
_geom_angle_site_symmetry_2
_geom_angle_site_symmetry_3
_geom_angle_publ_flag
H(301) O(300) H(302) 112.50 1_555 1_555 1_555 yes
C(101) N(100) C(105) 124.00(3) 1_555 1_555 1_555 yes
C(101) N(100) H(100) 118.04 1_555 1_555 1_555 yes
C(105) N(100) H(100) 117.91 1_555 1_555 1_555 yes
C(106) N(111) C(110) 117.81(3) 1_555 1_555 1_555 yes
C(201) N(200) C(205) 123.52(3) 1_555 1_555 1_555 yes
C(201) N(200) H(200) 117.77 1_555 1_555 1_555 yes
C(205) N(200) H(200) 118.70 1_555 1_555 1_555 yes
C(206) N(211) C(210) 117.93(3) 1_555 1_555 1_555 yes
N(100) C(101) C(102) 119.42(3) 1_555 1_555 1_555 yes
N(100) C(101) H(101) 116.52 1_555 1_555 1_555 yes
C(102) C(101) H(101) 124.00 1_555 1_555 1_555 yes
C(101) C(102) C(103) 118.70(3) 1_555 1_555 1_555 yes
C(101) C(102) H(102) 119.09 1_555 1_555 1_555 yes
C(103) C(102) H(102) 122.21 1_555 1_555 1_555 yes
C(102) C(103) C(104) 120.31(3) 1_555 1_555 1_555 yes
C(102) C(103) H(103) 121.11 1_555 1_555 1_555 yes
C(104) C(103) H(103) 118.57 1_555 1_555 1_555 yes
C(103) C(104) C(105) 119.38(3) 1_555 1_555 1_555 yes
C(103) C(104) H(104) 120.51 1_555 1_555 1_555 yes
C(105) C(104) H(104) 119.92 1_555 1_555 1_555 yes
N(100) C(105) C(104) 118.18(3) 1_555 1_555 1_555 yes
N(100) C(105) C(106) 115.76(3) 1_555 1_555 1_555 yes
C(104) C(105) C(106) 126.06(3) 1_555 1_555 1_555 yes
N(111) C(106) C(105) 113.85(3) 1_555 1_555 1_555 yes
N(111) C(106) C(107) 123.79(3) 1_555 1_555 1_555 yes
C(105) C(106) C(107) 122.36(3) 1_555 1_555 1_555 yes
C(106) C(107) C(108) 117.95(3) 1_555 1_555 1_555 yes
C(106) C(107) H(107) 121.31 1_555 1_555 1_555 yes
C(108) C(107) H(107) 120.74 1_555 1_555 1_555 yes
C(107) C(108) C(109) 118.82(3) 1_555 1_555 1_555 yes
C(107) C(108) H(108) 119.99 1_555 1_555 1_555 yes
C(109) C(108) H(108) 121.19 1_555 1_555 1_555 yes
C(108) C(109) C(110) 118.82(3) 1_555 1_555 1_555 yes
C(108) C(109) H(109) 120.57 1_555 1_555 1_555 yes
C(110) C(109) H(109) 120.60 1_555 1_555 1_555 yes
N(111) C(110) C(109) 122.80(3) 1_555 1_555 1_555 yes
N(111) C(110) H(110) 117.35 1_555 1_555 1_555 yes
C(109) C(110) H(110) 119.84 1_555 1_555 1_555 yes
N(200) C(201) C(202) 120.13(3) 1_555 1_555 1_555 yes
N(200) C(201) H(201) 115.73 1_555 1_555 1_555 yes
C(202) C(201) H(201) 124.13 1_555 1_555 1_555 yes
C(201) C(202) C(203) 118.09(3) 1_555 1_555 1_555 yes
C(201) C(202) H(202) 118.65 1_555 1_555 1_555 yes
C(203) C(202) H(202) 123.22 1_555 1_555 1_555 yes
C(202) C(203) C(204) 120.59(3) 1_555 1_555 1_555 yes
C(202) C(203) H(203) 120.71 1_555 1_555 1_555 yes
C(204) C(203) H(203) 118.67 1_555 1_555 1_555 yes
C(203) C(204) C(205) 119.05(3) 1_555 1_555 1_555 yes
C(203) C(204) H(204) 119.87 1_555 1_555 1_555 yes
C(205) C(204) H(204) 121.06 1_555 1_555 1_555 yes
N(200) C(205) C(204) 118.62(3) 1_555 1_555 1_555 yes
N(200) C(205) C(206) 115.64(3) 1_555 1_555 1_555 yes
C(204) C(205) C(206) 125.74(3) 1_555 1_555 1_555 yes
N(211) C(206) C(205) 114.25(3) 1_555 1_555 1_555 yes
N(211) C(206) C(207) 123.41(3) 1_555 1_555 1_555 yes
C(205) C(206) C(207) 122.32(3) 1_555 1_555 1_555 yes
C(206) C(207) C(208) 117.96(3) 1_555 1_555 1_555 yes
C(206) C(207) H(207) 120.74 1_555 1_555 1_555 yes
C(208) C(207) H(207) 121.29 1_555 1_555 1_555 yes
C(207) C(208) C(209) 119.09(3) 1_555 1_555 1_555 yes
C(207) C(208) H(208) 119.54 1_555 1_555 1_555 yes
C(209) C(208) H(208) 121.37 1_555 1_555 1_555 yes
C(208) C(209) C(210) 118.39(3) 1_555 1_555 1_555 yes
C(208) C(209) H(209) 122.54 1_555 1_555 1_555 yes
C(210) C(209) H(209) 119.07 1_555 1_555 1_555 yes
N(211) C(210) C(209) 123.21(3) 1_555 1_555 1_555 yes
N(211) C(210) H(210) 117.20 1_555 1_555 1_555 yes
C(209) C(210) H(210) 119.50 1_555 1_555 1_555 yes
B(9) B(1) H(1) 121.40 1_555 1_555 1_555 yes
B(9) B(2) H(2) 122.10 1_555 1_555 1_555 yes
B(9) B(3) H(3) 119.82 1_555 1_555 1_555 yes
B(9) B(4) H(4) 120.70 1_555 1_555 1_555 yes
B(10) B(5) H(5) 122.77 1_555 1_555 1_555 yes
B(10) B(6) H(6) 119.78 1_555 1_555 1_555 yes
B(10) B(7) H(7) 120.76 1_555 1_555 1_555 yes
B(10) B(8) H(8) 120.63 1_555 1_555 1_555 yes
B(1) B(9) B(2) 65.27(4) 1_555 1_555 1_555 yes
B(1) B(9) B(3) 99.37(4) 1_555 1_555 1_555 yes
B(1) B(9) B(4) 64.70(4) 1_555 1_555 1_555 yes
B(1) B(9) H(9) 130.58 1_555 1_555 1_555 yes
B(2) B(9) B(3) 65.41(4) 1_555 1_555 1_555 yes
B(2) B(9) B(4) 99.25(4) 1_555 1_555 1_555 yes
B(2) B(9) H(9) 130.23 1_555 1_555 1_555 yes
B(3) B(9) B(4) 65.50(4) 1_555 1_555 1_555 yes
B(3) B(9) H(9) 130.05 1_555 1_555 1_555 yes
B(4) B(9) H(9) 130.53 1_555 1_555 1_555 yes
B(5) B(10) B(6) 65.34(4) 1_555 1_555 1_555 yes
B(5) B(10) B(7) 99.52(4) 1_555 1_555 1_555 yes
B(5) B(10) B(8) 65.21(4) 1_555 1_555 1_555 yes
B(5) B(10) H(10) 128.41 1_555 1_555 1_555 yes
B(6) B(10) B(7) 65.47(4) 1_555 1_555 1_555 yes
B(6) B(10) B(8) 99.55(2) 1_555 1_555 1_555 yes
B(6) B(10) H(10) 129.01 1_555 1_555 1_555 yes
B(7) B(10) B(8) 65.34(4) 1_555 1_555 1_555 yes
B(7) B(10) H(10) 132.06 1_555 1_555 1_555 yes
B(8) B(10) H(10) 131.39 1_555 1_555 1_555 yes

loop_
_geom_bond_atom_site_label_1
_geom_bond_atom_site_label_2
_geom_bond_distance
_geom_bond_site_symmetry_1
_geom_bond_site_symmetry_2
_geom_bond_publ_flag
O(300) H(301) 0.9670 1_555 1_555 yes
O(300) H(302) 0.8872 1_555 1_555 yes
N(100) C(101) 1.3442(5) 1_555 1_555 yes
N(100) C(105) 1.3482(4) 1_555 1_555 yes
N(100) H(100) 1.0090 1_555 1_555 yes
N(111) C(106) 1.3434(4) 1_555 1_555 yes
N(111) C(110) 1.3283(5) 1_555 1_555 yes
N(200) C(201) 1.3377(5) 1_555 1_555 yes
N(200) C(205) 1.3465(4) 1_555 1_555 yes
N(200) H(200) 1.0090 1_555 1_555 yes
N(211) C(206) 1.3415(4) 1_555 1_555 yes
N(211) C(210) 1.3311(5) 1_555 1_555 yes
C(101) C(102) 1.3793(5) 1_555 1_555 yes
C(101) H(101) 1.0830 1_555 1_555 yes
C(102) C(103) 1.3957(5) 1_555 1_555 yes
C(102) H(102) 1.0830 1_555 1_555 yes
C(103) C(104) 1.3895(5) 1_555 1_555 yes
C(103) H(103) 1.0830 1_555 1_555 yes
C(104) C(105) 1.3917(4) 1_555 1_555 yes
C(104) H(104) 1.0830 1_555 1_555 yes
C(105) C(106) 1.4727(4) 1_555 1_555 yes
C(106) C(107) 1.3892(4) 1_555 1_555 yes
C(107) C(108) 1.3921(5) 1_555 1_555 yes
C(107) H(107) 1.0830 1_555 1_555 yes
C(108) C(109) 1.3901(5) 1_555 1_555 yes
C(108) H(108) 1.0830 1_555 1_555 yes
C(109) C(110) 1.3996(5) 1_555 1_555 yes
C(109) H(109) 1.0830 1_555 1_555 yes
C(110) H(110) 1.0830 1_555 1_555 yes
C(201) C(202) 1.3829(5) 1_555 1_555 yes
C(201) H(201) 1.0830 1_555 1_555 yes
C(202) C(203) 1.3927(5) 1_555 1_555 yes
C(202) H(202) 1.0830 1_555 1_555 yes
C(203) C(204) 1.3929(5) 1_555 1_555 yes
C(203) H(203) 1.0830 1_555 1_555 yes
C(204) C(205) 1.3897(5) 1_555 1_555 yes
C(204) H(204) 1.0830 1_555 1_555 yes
C(205) C(206) 1.4759(4) 1_555 1_555 yes
C(206) C(207) 1.3929(4) 1_555 1_555 yes
C(207) C(208) 1.3940(5) 1_555 1_555 yes
C(207) H(207) 1.0830 1_555 1_555 yes
C(208) C(209) 1.3910(5) 1_555 1_555 yes
C(208) H(208) 1.0830 1_555 1_555 yes
C(209) C(210) 1.3949(5) 1_555 1_555 yes
C(209) H(209) 1.0830 1_555 1_555 yes
C(210) H(210) 1.0830 1_555 1_555 yes
B(1) B(9) 1.7055(4) 1_555 1_555 yes
B(1) H(1) 1.1900 1_555 1_555 yes
B(2) B(9) 1.7002(4) 1_555 1_555 yes
B(2) H(2) 1.1900 1_555 1_555 yes
B(3) B(9) 1.7044(4) 1_555 1_555 yes
B(3) H(3) 1.1900 1_555 1_555 yes
B(4) B(9) 1.6988(4) 1_555 1_555 yes
B(4) H(4) 1.1900 1_555 1_555 yes
B(5) B(10) 1.7042(5) 1_555 1_555 yes
B(5) H(5) 1.1900 1_555 1_555 yes
B(6) B(10) 1.7015(5) 1_555 1_555 yes
B(6) H(6) 1.1900 1_555 1_555 yes
B(7) B(10) 1.6973(5) 1_555 1_555 yes
B(7) H(7) 1.1900 1_555 1_555 yes
B(8) B(10) 1.6999(5) 1_555 1_555 yes
B(8) H(8) 1.1900 1_555 1_555 yes
B(9) H(9) 1.1900 1_555 1_555 yes
B(10) H(10) 1.1900 1_555 1_555 yes
